data_2204890
loop_
_publ_author_name
'Skovgaard, Signe'
'Bond, Andrew D.'
'McKenzie, Christine J.'

_publ_section_title
;Dipotassium
 hexakis({2,2'-[ethane-1,2-diylbis(nitrilomethylidyne)]diphenolato}nickel(II))
 tetracyanonickelate(II) methanol hexasolvate dihydrate
;
_journal_issue 1
_journal_name_full 'Acta Crystallographica Section E'
_journal_page_first m135
_journal_page_last m137
_journal_paper_doi 10.1107/S160053680403154X
_journal_volume 61
_journal_year 2005
_chemical_formula_iupac 'K2 [Ni (C16 H14 N2 O2)]6 [Ni (C N)4] , 6C H4 O , 2H2 O'
_chemical_formula_moiety '2K +, C4 N4 Ni 2-, 6C16 H14 N2 Ni O2, 6C H4 O, 2H2 O'
_chemical_formula_sum 'C106 H112 K2 N16 Ni7 O20'
_chemical_formula_weight 2419.29
_chemical_name_systematic
;
Dipotassium
hexakis({2,2'-[ethane-1,2-diylbis(nitrilomethylidyne)]diphenolato}nickel(II))
tetracyanonickel(II) methanol hexasolvate dihydrate
;
_space_group_IT_number 61
_symmetry_cell_setting orthorhombic
_symmetry_space_group_name_Hall '-P 2ac 2ab'
_symmetry_space_group_name_H-M 'P b c a'
_atom_sites_solution_hydrogens geom
_atom_sites_solution_primary direct
_atom_sites_solution_secondary difmap
_cell_angle_alpha 90.00
_cell_angle_beta 90.00
_cell_angle_gamma 90.00
_cell_formula_units_Z 4
_cell_length_a 14.3214(14)
_cell_length_b 24.855(2)
_cell_length_c 29.709(3)
_cell_measurement_reflns_used 3789
_cell_measurement_temperature 180(2)
_cell_measurement_theta_max 19.66
_cell_measurement_theta_min 2.74
_cell_volume 10575.2(17)
_computing_cell_refinement 'SAINT (Bruker, 2003)'
_computing_data_collection 'APEX2 (Bruker-Nonius, 2004)'
_computing_data_reduction SAINT
_computing_molecular_graphics SHELXTL
_computing_publication_material SHELXTL
_computing_structure_refinement SHELXTL
_computing_structure_solution 'SHELXTL (Sheldrick, 2000)'
_diffrn_ambient_temperature 180(2)
_diffrn_measured_fraction_theta_full 0.997
_diffrn_measured_fraction_theta_max 0.997
_diffrn_measurement_device_type 'Bruker-Nonius X8 APEXII CCD'
_diffrn_measurement_method 'thin-slice \w and \f'
_diffrn_radiation_monochromator graphite
_diffrn_radiation_source 'fine-focus sealed tube'
_diffrn_radiation_type MoK\a
_diffrn_radiation_wavelength 0.7107
_diffrn_reflns_av_R_equivalents 0.1493
_diffrn_reflns_av_sigmaI/netI 0.1160
_diffrn_reflns_limit_h_max 16
_diffrn_reflns_limit_h_min -16
_diffrn_reflns_limit_k_max 27
_diffrn_reflns_limit_k_min -29
_diffrn_reflns_limit_l_max 34
_diffrn_reflns_limit_l_min -34
_diffrn_reflns_number 67154
_diffrn_reflns_theta_full 24.71
_diffrn_reflns_theta_max 24.71
_diffrn_reflns_theta_min 3.55
_diffrn_standards_number 0
_exptl_absorpt_coefficient_mu 1.375
_exptl_absorpt_correction_T_max 0.973
_exptl_absorpt_correction_T_min 0.718
_exptl_absorpt_correction_type multi-scan
_exptl_absorpt_process_details '(SADABS; Sheldrick, 2003)'
_exptl_crystal_colour orange
_exptl_crystal_density_diffrn 1.520
_exptl_crystal_density_meas ?
_exptl_crystal_density_method .
_exptl_crystal_description lath
_exptl_crystal_F_000 5016
_exptl_crystal_size_max 0.25
_exptl_crystal_size_mid 0.06
_exptl_crystal_size_min 0.02
_refine_diff_density_max 1.031
_refine_diff_density_min -0.629
_refine_ls_extinction_method none
_refine_ls_goodness_of_fit_ref 0.999
_refine_ls_hydrogen_treatment constr
_refine_ls_matrix_type full
_refine_ls_number_parameters 647
_refine_ls_number_reflns 8982
_refine_ls_number_restraints 3
_refine_ls_restrained_S_all 1.003
_refine_ls_R_factor_all 0.1476
_refine_ls_R_factor_gt 0.0547
_refine_ls_shift/su_max 0.000
_refine_ls_shift/su_mean 0.000
_refine_ls_structure_factor_coef Fsqd
_refine_ls_weighting_details 'calc w = 1/[\s^2^(Fo^2^)+(0.0539P)^2^+17.6992P] where P=(Fo^2^+2Fc^2^)/3'
_refine_ls_weighting_scheme calc
_refine_ls_wR_factor_gt 0.1138
_refine_ls_wR_factor_ref 0.1451
_reflns_number_gt 4508
_reflns_number_total 8982
_reflns_threshold_expression I>2\s(I)
_cod_data_source_file hb6126.cif
_cod_data_source_block I
_cod_original_cell_volume 10575.3(16)
_cod_database_code 2204890
_cod_database_fobs_code 2204890

loop_
_symmetry_equiv_pos_as_xyz
'x, y, z'
'-x+1/2, -y, z+1/2'
'-x, y+1/2, -z+1/2'
'x+1/2, -y+1/2, -z'
'-x, -y, -z'
'x-1/2, y, -z-1/2'
'x, -y-1/2, z-1/2'
'-x-1/2, y-1/2, z'

loop_
_atom_site_label
_atom_site_fract_x
_atom_site_fract_y
_atom_site_fract_z
_atom_site_U_iso_or_equiv
_atom_site_adp_type
_atom_site_calc_flag
_atom_site_refinement_flags
_atom_site_occupancy
_atom_site_type_symbol
K1 -0.04691(9) -0.01172(6) 0.15097(4) 0.0336(4) Uani d . 1 K
Ni1 0.05630(5) 0.01433(3) 0.04774(3) 0.0290(2) Uani d . 1 Ni
Ni2 0.07869(5) 0.02058(3) 0.25484(3) 0.0304(2) Uani d . 1 Ni
Ni3 -0.20086(5) -0.02070(3) 0.24059(3) 0.0345(2) Uani d . 1 Ni
Ni4 0.0000 0.0000 0.5000 0.0481(4) Uani d S 1 Ni
O1 -0.0675(3) 0.02337(15) 0.06400(13) 0.0324(10) Uani d . 1 O
O2 0.0470(3) -0.05040(15) 0.07833(13) 0.0310(10) Uani d . 1 O
O3 0.0375(3) -0.04314(16) 0.22947(13) 0.0338(11) Uani d . 1 O
O4 0.0840(3) 0.04543(16) 0.19618(13) 0.0327(11) Uani d . 1 O
O5 -0.2055(3) -0.05522(18) 0.18514(13) 0.0362(11) Uani d . 1 O
O6 -0.1631(3) 0.03845(17) 0.20747(14) 0.0365(11) Uani d . 1 O
N2 0.1818(4) 0.0072(2) 0.03556(16) 0.0330(13) Uani d . 1 N
N1 0.0629(4) 0.0785(2) 0.01686(16) 0.0302(13) Uani d . 1 N
N3 0.0790(3) -0.0059(2) 0.31277(17) 0.0333(13) Uani d . 1 N
N4 0.1136(3) 0.0851(2) 0.28007(17) 0.0300(13) Uani d . 1 N
N5 -0.2449(4) -0.0788(2) 0.27213(17) 0.0356(14) Uani d . 1 N
N6 -0.1854(4) 0.0125(2) 0.29566(17) 0.0386(14) Uani d . 1 N
N7 0.0560(5) -0.0659(3) 0.5807(3) 0.073(2) Uani d . 1 N
N8 0.0181(5) -0.0987(3) 0.4428(2) 0.079(2) Uani d . 1 N
C1 -0.1214(5) 0.0659(3) 0.0563(2) 0.0327(16) Uani d . 1 C
C2 -0.2154(5) 0.0631(3) 0.0696(2) 0.0385(17) Uani d . 1 C
H2A -0.2387 0.0312 0.0832 0.046 Uiso calc R 1 H
C3 -0.2739(5) 0.1062(3) 0.0630(2) 0.0461(19) Uani d . 1 C
H3A -0.3373 0.1035 0.0721 0.055 Uiso calc R 1 H
C4 -0.2428(5) 0.1532(3) 0.0435(2) 0.050(2) Uani d . 1 C
H4A -0.2836 0.1831 0.0401 0.060 Uiso calc R 1 H
C5 -0.1518(5) 0.1561(3) 0.0292(2) 0.0420(18) Uani d . 1 C
H5A -0.1303 0.1881 0.0152 0.050 Uiso calc R 1 H
C6 -0.0895(5) 0.1127(2) 0.0348(2) 0.0313(16) Uani d . 1 C
C7 0.0009(5) 0.1158(3) 0.01513(19) 0.0339(16) Uani d . 1 C
H7A 0.0166 0.1479 -0.0005 0.041 Uiso calc R 1 H
C8 0.1495(5) 0.0839(3) -0.0104(2) 0.0385(17) Uani d . 1 C
H8A 0.1653 0.1223 -0.0148 0.046 Uiso calc R 1 H
H8B 0.1412 0.0670 -0.0403 0.046 Uiso calc R 1 H
C9 0.2250(5) 0.0559(3) 0.0155(2) 0.0426(18) Uani d . 1 C
H9A 0.2770 0.0457 -0.0048 0.051 Uiso calc R 1 H
H9B 0.2498 0.0797 0.0394 0.051 Uiso calc R 1 H
C10 0.2341(5) -0.0335(3) 0.0442(2) 0.0371(17) Uani d . 1 C
H10A 0.2981 -0.0310 0.0361 0.045 Uiso calc R 1 H
C11 0.2032(4) -0.0829(2) 0.0652(2) 0.0318(16) Uani d . 1 C
C12 0.2670(5) -0.1251(3) 0.0700(2) 0.0434(18) Uani d . 1 C
H12A 0.3296 -0.1200 0.0603 0.052 Uiso calc R 1 H
C13 0.2417(6) -0.1733(3) 0.0882(2) 0.051(2) Uani d . 1 C
H13A 0.2856 -0.2017 0.0911 0.062 Uiso calc R 1 H
C14 0.1497(5) -0.1798(3) 0.1025(2) 0.048(2) Uani d . 1 C
H14A 0.1308 -0.2131 0.1152 0.057 Uiso calc R 1 H
C15 0.0858(5) -0.1387(3) 0.0985(2) 0.0408(18) Uani d . 1 C
H15A 0.0235 -0.1444 0.1084 0.049 Uiso calc R 1 H
C16 0.1104(5) -0.0888(2) 0.0803(2) 0.0298(16) Uani d . 1 C
C17 0.0133(4) -0.0874(3) 0.2500(2) 0.0339(16) Uani d . 1 C
C18 -0.0139(4) -0.1321(3) 0.2247(2) 0.0394(18) Uani d . 1 C
H18A -0.0123 -0.1301 0.1928 0.047 Uiso calc R 1 H
C19 -0.0429(5) -0.1790(3) 0.2451(3) 0.050(2) Uani d . 1 C
H19A -0.0616 -0.2085 0.2268 0.060 Uiso calc R 1 H
C20 -0.0455(5) -0.1843(3) 0.2921(3) 0.059(2) Uani d . 1 C
H20A -0.0667 -0.2165 0.3060 0.070 Uiso calc R 1 H
C21 -0.0163(5) -0.1414(3) 0.3172(3) 0.052(2) Uani d . 1 C
H21A -0.0163 -0.1442 0.3491 0.063 Uiso calc R 1 H
C22 0.0135(5) -0.0937(3) 0.2971(2) 0.0412(18) Uani d . 1 C
C23 0.0494(4) -0.0521(3) 0.3263(2) 0.0395(18) Uani d . 1 C
H23A 0.0513 -0.0593 0.3577 0.047 Uiso calc R 1 H
C24 0.1256(5) 0.0299(3) 0.3454(2) 0.0378(17) Uani d . 1 C
H24A 0.1936 0.0227 0.3460 0.045 Uiso calc R 1 H
H24B 0.1002 0.0242 0.3760 0.045 Uiso calc R 1 H
C25 0.1070(5) 0.0866(3) 0.3300(2) 0.0431(19) Uani d . 1 C
H25A 0.0440 0.0984 0.3396 0.052 Uiso calc R 1 H
H25B 0.1538 0.1116 0.3427 0.052 Uiso calc R 1 H
C26 0.1374(4) 0.1281(3) 0.2597(2) 0.0371(17) Uani d . 1 C
H26A 0.1536 0.1582 0.2778 0.045 Uiso calc R 1 H
C27 0.1417(4) 0.1349(2) 0.2117(2) 0.0308(16) Uani d . 1 C
C28 0.1739(5) 0.1830(3) 0.1939(3) 0.0465(19) Uani d . 1 C
H28A 0.1920 0.2110 0.2138 0.056 Uiso calc R 1 H
C29 0.1803(5) 0.1914(3) 0.1483(3) 0.053(2) Uani d . 1 C
H29A 0.2019 0.2248 0.1368 0.064 Uiso calc R 1 H
C30 0.1546(5) 0.1502(3) 0.1196(3) 0.055(2) Uani d . 1 C
H30A 0.1594 0.1553 0.0880 0.066 Uiso calc R 1 H
C31 0.1225(5) 0.1025(3) 0.1359(2) 0.0455(19) Uani d . 1 C
H31A 0.1045 0.0751 0.1154 0.055 Uiso calc R 1 H
C32 0.1153(5) 0.0925(3) 0.1828(2) 0.0355(17) Uani d . 1 C
C33 -0.2230(5) -0.1069(3) 0.1782(2) 0.0384(17) Uani d . 1 C
C34 -0.2098(6) -0.1269(3) 0.1338(3) 0.062(2) Uani d . 1 C
H34A -0.1908 -0.1030 0.1105 0.074 Uiso calc R 1 H
C35 -0.2241(6) -0.1802(4) 0.1241(3) 0.078(3) Uani d . 1 C
H35A -0.2131 -0.1930 0.0944 0.094 Uiso calc R 1 H
C36 -0.2547(6) -0.2162(3) 0.1572(3) 0.072(3) Uani d . 1 C
H36A -0.2658 -0.2529 0.1504 0.086 Uiso calc R 1 H
C37 -0.2681(5) -0.1968(3) 0.1996(3) 0.055(2) Uani d . 1 C
H37A -0.2884 -0.2209 0.2223 0.066 Uiso calc R 1 H
C38 -0.2532(4) -0.1431(3) 0.2109(2) 0.0380(17) Uani d . 1 C
C39 -0.2640(4) -0.1263(3) 0.2567(2) 0.0415(17) Uani d . 1 C
H39A -0.2871 -0.1522 0.2775 0.050 Uiso calc R 1 H
C40 -0.2662(5) -0.0667(3) 0.3198(2) 0.054(2) Uani d . 1 C
H40A -0.2564 -0.0992 0.3385 0.065 Uiso calc R 1 H
H40B -0.3322 -0.0554 0.3229 0.065 Uiso calc R 1 H
C41 -0.2032(5) -0.0229(3) 0.3348(2) 0.051(2) Uani d . 1 C
H41A -0.2327 -0.0022 0.3595 0.062 Uiso calc R 1 H
H41B -0.1437 -0.0382 0.3461 0.062 Uiso calc R 1 H
C42 -0.1582(5) 0.0609(3) 0.3029(2) 0.0427(18) Uani d . 1 C
H42A -0.1529 0.0720 0.3334 0.051 Uiso calc R 1 H
C43 -0.1349(4) 0.1002(3) 0.2689(2) 0.0400(18) Uani d . 1 C
C44 -0.1078(5) 0.1522(3) 0.2820(3) 0.050(2) Uani d . 1 C
H44A -0.1045 0.1611 0.3131 0.060 Uiso calc R 1 H
C45 -0.0863(5) 0.1900(3) 0.2503(3) 0.054(2) Uani d . 1 C
H45A -0.0674 0.2251 0.2592 0.065 Uiso calc R 1 H
C46 -0.0923(5) 0.1769(3) 0.2049(3) 0.053(2) Uani d . 1 C
H46A -0.0778 0.2036 0.1830 0.064 Uiso calc R 1 H
C47 -0.1187(5) 0.1265(3) 0.1908(3) 0.0455(19) Uani d . 1 C
H47A -0.1230 0.1190 0.1595 0.055 Uiso calc R 1 H
C48 -0.1396(4) 0.0855(3) 0.2227(2) 0.0364(17) Uani d . 1 C
C49 0.0338(5) -0.0402(3) 0.5502(3) 0.053(2) Uani d . 1 C
C50 0.0114(6) -0.0605(3) 0.4638(3) 0.056(2) Uani d . 1 C
O1W 0.1292(4) 0.2279(2) -0.0017(2) 0.104(2) Uiso d . 1 O
H1W 0.0987 0.2466 0.0166 0.156 Uiso d R 1 H
H2W 0.1813 0.2186 0.0091 0.156 Uiso d R 1 H
O1S 0.4256(5) 0.1772(3) 0.1002(2) 0.111(2) Uiso d D 1 O
H1S 0.4305 0.1442 0.0944 0.166 Uiso d R 1 H
C1S 0.5156(7) 0.2043(5) 0.0906(4) 0.149(5) Uiso d D 1 C
H1S1 0.5030 0.2404 0.0790 0.223 Uiso d R 1 H
H1S2 0.5506 0.1837 0.0681 0.223 Uiso d R 1 H
H1S3 0.5525 0.2069 0.1183 0.223 Uiso d R 1 H
O2S 0.0287(6) 0.2894(3) 0.0592(3) 0.162(3) Uiso d D 1 O
H2S 0.0148 0.3222 0.0586 0.242 Uiso d R 1 H
C2S -0.0261(6) 0.2614(3) 0.0907(3) 0.082(3) Uiso d D 1 C
H2S1 -0.0082 0.2718 0.1214 0.123 Uiso d R 1 H
H2S2 -0.0155 0.2228 0.0866 0.123 Uiso d R 1 H
H2S3 -0.0923 0.2696 0.0859 0.123 Uiso d R 1 H
O3S 0.2879(8) 0.2001(4) 0.0315(4) 0.187(4) Uiso d D 1 O
H3S 0.3282 0.1932 0.0512 0.281 Uiso d R 1 H
C3S 0.3509(11) 0.1897(6) -0.0027(5) 0.211(7) Uiso d D 1 C
H3S1 0.3408 0.2153 -0.0273 0.317 Uiso d R 1 H
H3S2 0.3412 0.1530 -0.0138 0.317 Uiso d R 1 H
H3S3 0.4148 0.1933 0.0086 0.317 Uiso d R 1 H

loop_
_atom_site_aniso_label
_atom_site_aniso_U_11
_atom_site_aniso_U_22
_atom_site_aniso_U_33
_atom_site_aniso_U_12
_atom_site_aniso_U_13
_atom_site_aniso_U_23
K1 0.0346(8) 0.0429(9) 0.0232(7) -0.0027(7) 0.0006(6) 0.0039(7)
Ni1 0.0343(5) 0.0302(5) 0.0226(4) -0.0013(4) 0.0010(4) 0.0030(4)
Ni2 0.0302(4) 0.0365(5) 0.0245(4) -0.0002(4) -0.0027(4) -0.0003(4)
Ni3 0.0310(5) 0.0436(5) 0.0288(5) 0.0009(4) 0.0042(4) 0.0064(4)
Ni4 0.0381(8) 0.0612(9) 0.0449(8) -0.0038(6) 0.0058(7) -0.0118(7)
O1 0.038(3) 0.031(2) 0.029(2) 0.003(2) 0.004(2) 0.008(2)
O2 0.036(3) 0.031(2) 0.027(3) 0.003(2) 0.002(2) 0.006(2)
O3 0.042(3) 0.034(3) 0.025(2) -0.004(2) -0.007(2) 0.004(2)
O4 0.038(3) 0.035(3) 0.025(2) -0.005(2) 0.000(2) 0.000(2)
O5 0.039(3) 0.048(3) 0.022(2) -0.005(2) 0.003(2) 0.005(2)
O6 0.042(3) 0.040(3) 0.027(3) 0.001(2) 0.007(2) 0.009(2)
N2 0.036(3) 0.038(3) 0.025(3) -0.001(3) 0.003(2) -0.002(3)
N1 0.032(3) 0.035(3) 0.023(3) -0.003(3) -0.001(3) 0.002(3)
N3 0.022(3) 0.049(4) 0.029(3) 0.003(3) -0.005(2) 0.000(3)
N4 0.029(3) 0.035(3) 0.026(3) 0.001(2) -0.004(3) -0.003(3)
N5 0.031(3) 0.046(4) 0.030(3) -0.001(3) 0.004(3) 0.005(3)
N6 0.034(3) 0.048(4) 0.034(3) 0.000(3) 0.006(3) 0.002(3)
N7 0.063(5) 0.100(6) 0.055(5) 0.019(4) 0.014(4) -0.002(5)
N8 0.079(6) 0.082(6) 0.076(6) 0.009(4) -0.002(4) -0.025(5)
C1 0.046(4) 0.036(4) 0.016(4) 0.005(3) 0.001(3) 0.002(3)
C2 0.036(4) 0.051(5) 0.028(4) 0.005(3) 0.005(3) 0.008(3)
C3 0.047(5) 0.060(5) 0.032(4) 0.011(4) 0.005(4) 0.007(4)
C4 0.050(5) 0.055(5) 0.046(5) 0.023(4) 0.001(4) 0.001(4)
C5 0.059(5) 0.033(4) 0.034(4) 0.003(4) -0.010(4) 0.004(3)
C6 0.039(4) 0.031(4) 0.024(4) -0.001(3) -0.005(3) -0.002(3)
C7 0.045(5) 0.035(4) 0.022(4) -0.010(4) -0.007(3) 0.006(3)
C8 0.046(5) 0.037(4) 0.033(4) -0.002(3) 0.002(4) 0.007(3)
C9 0.036(4) 0.052(5) 0.040(4) -0.008(3) 0.009(4) 0.004(4)
C10 0.031(4) 0.050(5) 0.030(4) 0.001(3) -0.001(3) -0.007(3)
C11 0.036(4) 0.033(4) 0.026(4) -0.003(3) -0.007(3) -0.004(3)
C12 0.042(4) 0.047(5) 0.041(4) 0.010(4) 0.000(4) -0.002(4)
C13 0.062(6) 0.036(4) 0.056(5) 0.005(4) -0.006(4) -0.001(4)
C14 0.061(6) 0.033(4) 0.049(5) 0.001(4) -0.013(4) 0.008(4)
C15 0.048(5) 0.039(4) 0.035(4) -0.001(4) -0.006(4) -0.003(3)
C16 0.042(4) 0.030(4) 0.017(4) -0.004(3) -0.001(3) -0.001(3)
C17 0.028(4) 0.037(4) 0.037(4) 0.002(3) -0.002(3) 0.007(4)
C18 0.036(4) 0.036(4) 0.047(4) -0.005(3) -0.008(4) 0.004(4)
C19 0.049(5) 0.034(4) 0.068(6) 0.001(3) -0.015(4) 0.006(4)
C20 0.064(6) 0.047(5) 0.064(6) -0.007(4) -0.011(5) 0.015(5)
C21 0.057(5) 0.045(5) 0.054(5) -0.004(4) -0.001(4) 0.021(4)
C22 0.038(4) 0.037(4) 0.048(5) 0.001(3) -0.004(4) 0.014(4)
C23 0.038(4) 0.047(5) 0.033(4) 0.005(4) 0.007(3) 0.010(4)
C24 0.035(4) 0.057(5) 0.021(4) 0.001(3) -0.003(3) -0.003(4)
C25 0.049(5) 0.054(5) 0.026(4) 0.002(4) 0.001(3) -0.012(4)
C26 0.031(4) 0.038(4) 0.042(5) 0.007(3) -0.010(3) -0.005(4)
C27 0.026(4) 0.026(4) 0.040(4) 0.004(3) -0.003(3) 0.002(3)
C28 0.048(5) 0.034(4) 0.057(5) -0.002(4) -0.013(4) 0.002(4)
C29 0.060(5) 0.043(5) 0.056(5) -0.011(4) 0.004(4) 0.025(4)
C30 0.063(6) 0.053(5) 0.049(5) -0.011(4) 0.002(4) 0.004(4)
C31 0.064(5) 0.036(4) 0.036(5) -0.009(4) 0.001(4) 0.003(4)
C32 0.038(4) 0.037(4) 0.032(4) 0.001(3) 0.003(3) 0.003(4)
C33 0.037(4) 0.043(5) 0.035(4) -0.003(3) 0.001(3) 0.003(4)
C34 0.083(7) 0.060(6) 0.041(5) -0.023(5) 0.000(5) 0.002(4)
C35 0.105(8) 0.074(7) 0.056(6) -0.027(6) 0.006(6) -0.017(5)
C36 0.091(7) 0.052(6) 0.072(7) -0.029(5) -0.006(6) -0.007(5)
C37 0.060(5) 0.057(6) 0.049(5) -0.024(4) -0.002(4) 0.007(4)
C38 0.028(4) 0.050(5) 0.036(4) -0.011(3) 0.004(3) 0.007(4)
C39 0.032(4) 0.050(5) 0.042(5) -0.004(3) 0.006(4) 0.012(4)
C40 0.055(5) 0.073(6) 0.035(5) -0.005(4) 0.013(4) 0.008(4)
C41 0.059(5) 0.070(6) 0.025(4) 0.005(4) 0.003(4) 0.003(4)
C42 0.035(4) 0.059(5) 0.034(4) 0.011(4) 0.002(3) -0.011(4)
C43 0.026(4) 0.043(5) 0.050(5) 0.009(3) -0.001(3) -0.003(4)
C44 0.038(5) 0.048(5) 0.064(6) 0.005(4) -0.003(4) -0.015(5)
C45 0.040(4) 0.040(5) 0.083(7) 0.003(3) 0.006(5) 0.002(5)
C46 0.056(5) 0.041(5) 0.062(6) 0.015(4) 0.006(4) 0.012(4)
C47 0.044(5) 0.034(4) 0.059(5) 0.004(4) 0.000(4) 0.007(4)
C48 0.027(4) 0.035(4) 0.047(5) 0.008(3) 0.008(3) 0.004(4)
C49 0.039(5) 0.065(6) 0.054(6) -0.001(4) 0.013(4) -0.011(5)
C50 0.054(5) 0.065(6) 0.050(5) 0.002(4) -0.002(4) -0.011(5)

loop_
_atom_type_symbol
_atom_type_description
_atom_type_scat_dispersion_real
_atom_type_scat_dispersion_imag
_atom_type_scat_source
C C 0.0033 0.0016 'International Tables Vol C Tables 4.2.6.8 and 6.1.1.4'
H H 0.0000 0.0000 'International Tables Vol C Tables 4.2.6.8 and 6.1.1.4'
N N 0.0061 0.0033 'International Tables Vol C Tables 4.2.6.8 and 6.1.1.4'
O O 0.0106 0.0060 'International Tables Vol C Tables 4.2.6.8 and 6.1.1.4'
K K 0.2009 0.2494 'International Tables Vol C Tables 4.2.6.8 and 6.1.1.4'
Ni Ni 0.3393 1.1124 'International Tables Vol C Tables 4.2.6.8 and 6.1.1.4'

loop_
_geom_angle_atom_site_label_1
_geom_angle_atom_site_label_2
_geom_angle_atom_site_label_3
_geom_angle_site_symmetry_1
_geom_angle_site_symmetry_3
_geom_angle
_geom_angle_publ_flag
O6 K1 O4 . . 82.80(13) ?
O6 K1 O5 . . 55.23(14) ?
O4 K1 O5 . . 127.09(13) ?
O6 K1 O2 . . 166.34(13) ?
O4 K1 O2 . . 103.69(13) ?
O5 K1 O2 . . 124.78(13) ?
O6 K1 O3 . . 82.71(13) ?
O4 K1 O3 . . 54.70(12) ?
O5 K1 O3 . . 86.41(13) ?
O2 K1 O3 . . 110.89(13) ?
O6 K1 O1 . . 112.12(13) ?
O4 K1 O1 . . 112.00(13) ?
O5 K1 O1 . . 112.92(13) ?
O2 K1 O1 . . 54.38(12) ?
O3 K1 O1 . . 159.98(13) ?
N2 Ni1 N1 . . 86.3(2) y
N2 Ni1 O1 . . 175.9(2) y
N1 Ni1 O1 . . 94.2(2) y
N2 Ni1 O2 . . 94.7(2) y
N1 Ni1 O2 . . 178.7(2) y
O1 Ni1 O2 . . 84.76(17) y
N4 Ni2 N3 . . 86.0(2) y
N4 Ni2 O4 . . 94.7(2) y
N3 Ni2 O4 . . 177.1(2) y
N4 Ni2 O3 . . 177.2(2) y
N3 Ni2 O3 . . 94.3(2) y
O4 Ni2 O3 . . 85.14(18) y
N5 Ni3 N6 . . 86.6(2) y
N5 Ni3 O6 . . 176.8(2) y
N6 Ni3 O6 . . 94.6(2) y
N5 Ni3 O5 . . 94.4(2) y
N6 Ni3 O5 . . 175.1(2) y
O6 Ni3 O5 . . 84.60(19) y
C50 Ni4 C50 . 5_556 180.0 ?
C50 Ni4 C49 . 5_556 89.6(3) y
C50 Ni4 C49 5_556 5_556 90.4(3) ?
C50 Ni4 C49 . . 90.4(3) y
C50 Ni4 C49 5_556 . 89.6(3) ?
C49 Ni4 C49 5_556 . 180.0 ?
C1 O1 Ni1 . . 127.5(4) ?
C1 O1 K1 . . 118.5(3) ?
Ni1 O1 K1 . . 96.00(16) ?
C16 O2 Ni1 . . 126.9(4) ?
C16 O2 K1 . . 124.2(3) ?
Ni1 O2 K1 . . 96.77(16) ?
C17 O3 Ni2 . . 128.0(4) ?
C17 O3 K1 . . 121.4(4) ?
Ni2 O3 K1 . . 104.07(17) ?
C32 O4 Ni2 . . 126.6(4) ?
C32 O4 K1 . . 123.6(4) ?
Ni2 O4 K1 . . 105.28(17) ?
C33 O5 Ni3 . . 126.3(4) ?
C33 O5 K1 . . 119.1(4) ?
Ni3 O5 K1 . . 96.75(17) ?
C48 O6 Ni3 . . 127.3(4) ?
C48 O6 K1 . . 118.6(4) ?
Ni3 O6 K1 . . 98.36(18) ?
C10 N2 C9 . . 118.7(5) ?
C10 N2 Ni1 . . 127.3(5) ?
C9 N2 Ni1 . . 114.0(4) ?
C7 N1 C8 . . 119.3(5) ?
C7 N1 Ni1 . . 127.5(5) ?
C8 N1 Ni1 . . 113.1(4) ?
C23 N3 C24 . . 118.8(5) ?
C23 N3 Ni2 . . 127.6(5) ?
C24 N3 Ni2 . . 113.5(4) ?
C26 N4 C25 . . 118.1(5) ?
C26 N4 Ni2 . . 127.6(5) ?
C25 N4 Ni2 . . 114.2(4) ?
C39 N5 C40 . . 118.6(6) ?
C39 N5 Ni3 . . 127.5(5) ?
C40 N5 Ni3 . . 113.7(4) ?
C42 N6 C41 . . 118.6(6) ?
C42 N6 Ni3 . . 127.2(5) ?
C41 N6 Ni3 . . 114.2(4) ?
O1 C1 C6 . . 123.3(6) ?
O1 C1 C2 . . 118.0(6) ?
C6 C1 C2 . . 118.7(6) ?
C3 C2 C1 . . 120.4(6) ?
C3 C2 H2A . . 119.8 ?
C1 C2 H2A . . 119.8 ?
C2 C3 C4 . . 121.6(7) ?
C2 C3 H3A . . 119.2 ?
C4 C3 H3A . . 119.2 ?
C5 C4 C3 . . 118.7(6) ?
C5 C4 H4A . . 120.6 ?
C3 C4 H4A . . 120.6 ?
C4 C5 C6 . . 121.7(6) ?
C4 C5 H5A . . 119.2 ?
C6 C5 H5A . . 119.2 ?
C1 C6 C5 . . 118.8(6) ?
C1 C6 C7 . . 121.9(6) ?
C5 C6 C7 . . 119.1(6) ?
N1 C7 C6 . . 125.0(6) ?
N1 C7 H7A . . 117.5 ?
C6 C7 H7A . . 117.5 ?
N1 C8 C9 . . 106.3(5) ?
N1 C8 H8A . . 110.5 ?
C9 C8 H8A . . 110.5 ?
N1 C8 H8B . . 110.5 ?
C9 C8 H8B . . 110.5 ?
H8A C8 H8B . . 108.7 ?
N2 C9 C8 . . 106.5(5) ?
N2 C9 H9A . . 110.4 ?
C8 C9 H9A . . 110.4 ?
N2 C9 H9B . . 110.4 ?
C8 C9 H9B . . 110.4 ?
H9A C9 H9B . . 108.6 ?
N2 C10 C11 . . 125.2(6) ?
N2 C10 H10A . . 117.4 ?
C11 C10 H10A . . 117.4 ?
C12 C11 C16 . . 120.4(6) ?
C12 C11 C10 . . 118.7(6) ?
C16 C11 C10 . . 120.9(6) ?
C13 C12 C11 . . 121.7(7) ?
C13 C12 H12A . . 119.2 ?
C11 C12 H12A . . 119.2 ?
C12 C13 C14 . . 118.3(7) ?
C12 C13 H13A . . 120.9 ?
C14 C13 H13A . . 120.9 ?
C15 C14 C13 . . 121.2(7) ?
C15 C14 H14A . . 119.4 ?
C13 C14 H14A . . 119.4 ?
C14 C15 C16 . . 121.5(7) ?
C14 C15 H15A . . 119.3 ?
C16 C15 H15A . . 119.3 ?
O2 C16 C15 . . 119.0(6) ?
O2 C16 C11 . . 124.1(6) ?
C15 C16 C11 . . 116.9(6) ?
O3 C17 C18 . . 119.5(6) ?
O3 C17 C22 . . 123.9(6) ?
C18 C17 C22 . . 116.6(6) ?
C19 C18 C17 . . 121.4(7) ?
C19 C18 H18A . . 119.3 ?
C17 C18 H18A . . 119.3 ?
C18 C19 C20 . . 121.6(7) ?
C18 C19 H19A . . 119.2 ?
C20 C19 H19A . . 119.2 ?
C21 C20 C19 . . 117.5(7) ?
C21 C20 H20A . . 121.3 ?
C19 C20 H20A . . 121.3 ?
C20 C21 C22 . . 121.6(8) ?
C20 C21 H21A . . 119.2 ?
C22 C21 H21A . . 119.2 ?
C21 C22 C17 . . 121.3(7) ?
C21 C22 C23 . . 117.4(7) ?
C17 C22 C23 . . 121.2(6) ?
N3 C23 C22 . . 124.5(6) ?
N3 C23 H23A . . 117.7 ?
C22 C23 H23A . . 117.7 ?
N3 C24 C25 . . 106.5(5) ?
N3 C24 H24A . . 110.4 ?
C25 C24 H24A . . 110.4 ?
N3 C24 H24B . . 110.4 ?
C25 C24 H24B . . 110.4 ?
H24A C24 H24B . . 108.6 ?
N4 C25 C24 . . 105.6(5) ?
N4 C25 H25A . . 110.6 ?
C24 C25 H25A . . 110.6 ?
N4 C25 H25B . . 110.6 ?
C24 C25 H25B . . 110.6 ?
H25A C25 H25B . . 108.7 ?
N4 C26 C27 . . 125.5(6) ?
N4 C26 H26A . . 117.2 ?
C27 C26 H26A . . 117.2 ?
C28 C27 C32 . . 120.0(6) ?
C28 C27 C26 . . 119.6(6) ?
C32 C27 C26 . . 120.3(6) ?
C29 C28 C27 . . 122.0(7) ?
C29 C28 H28A . . 119.0 ?
C27 C28 H28A . . 119.0 ?
C28 C29 C30 . . 118.5(7) ?
C28 C29 H29A . . 120.7 ?
C30 C29 H29A . . 120.7 ?
C31 C30 C29 . . 121.1(7) ?
C31 C30 H30A . . 119.5 ?
C29 C30 H30A . . 119.5 ?
C30 C31 C32 . . 121.8(7) ?
C30 C31 H31A . . 119.1 ?
C32 C31 H31A . . 119.1 ?
O4 C32 C27 . . 124.9(6) ?
O4 C32 C31 . . 118.5(6) ?
C27 C32 C31 . . 116.6(6) ?
O5 C33 C38 . . 125.2(6) ?
O5 C33 C34 . . 117.2(6) ?
C38 C33 C34 . . 117.5(6) ?
C35 C34 C33 . . 120.8(7) ?
C35 C34 H34A . . 119.6 ?
C33 C34 H34A . . 119.6 ?
C34 C35 C36 . . 121.1(8) ?
C34 C35 H35A . . 119.5 ?
C36 C35 H35A . . 119.5 ?
C37 C36 C35 . . 118.0(7) ?
C37 C36 H36A . . 121.0 ?
C35 C36 H36A . . 121.0 ?
C36 C37 C38 . . 122.8(7) ?
C36 C37 H37A . . 118.6 ?
C38 C37 H37A . . 118.6 ?
C33 C38 C37 . . 119.8(6) ?
C33 C38 C39 . . 120.5(6) ?
C37 C38 C39 . . 119.5(6) ?
N5 C39 C38 . . 125.4(6) ?
N5 C39 H39A . . 117.3 ?
C38 C39 H39A . . 117.3 ?
N5 C40 C41 . . 108.1(6) ?
N5 C40 H40A . . 110.1 ?
C41 C40 H40A . . 110.1 ?
N5 C40 H40B . . 110.1 ?
C41 C40 H40B . . 110.1 ?
H40A C40 H40B . . 108.4 ?
N6 C41 C40 . . 107.7(5) ?
N6 C41 H41A . . 110.2 ?
C40 C41 H41A . . 110.2 ?
N6 C41 H41B . . 110.2 ?
C40 C41 H41B . . 110.2 ?
H41A C41 H41B . . 108.5 ?
N6 C42 C43 . . 125.9(6) ?
N6 C42 H42A . . 117.1 ?
C43 C42 H42A . . 117.1 ?
C44 C43 C48 . . 121.0(7) ?
C44 C43 C42 . . 119.5(7) ?
C48 C43 C42 . . 119.5(6) ?
C45 C44 C43 . . 120.3(7) ?
C45 C44 H44A . . 119.8 ?
C43 C44 H44A . . 119.8 ?
C44 C45 C46 . . 119.6(7) ?
C44 C45 H45A . . 120.2 ?
C46 C45 H45A . . 120.2 ?
C47 C46 C45 . . 121.7(7) ?
C47 C46 H46A . . 119.2 ?
C45 C46 H46A . . 119.2 ?
C46 C47 C48 . . 120.6(7) ?
C46 C47 H47A . . 119.7 ?
C48 C47 H47A . . 119.7 ?
O6 C48 C43 . . 125.4(6) ?
O6 C48 C47 . . 117.9(6) ?
C43 C48 C47 . . 116.7(6) ?
N7 C49 Ni4 . . 178.4(7) ?
N8 C50 Ni4 . . 177.7(8) ?
H1W O1W H2W . . 111.6 ?
C1S O1S H1S . . 109.3 ?
O1S C1S H1S1 . . 108.9 ?
O1S C1S H1S2 . . 109.8 ?
H1S1 C1S H1S2 . . 109.5 ?
O1S C1S H1S3 . . 109.7 ?
H1S1 C1S H1S3 . . 109.5 ?
H1S2 C1S H1S3 . . 109.5 ?
C2S O2S H2S . . 111.2 ?
O2S C2S H2S1 . . 110.2 ?
O2S C2S H2S2 . . 108.3 ?
H2S1 C2S H2S2 . . 109.5 ?
O2S C2S H2S3 . . 109.9 ?
H2S1 C2S H2S3 . . 109.5 ?
H2S2 C2S H2S3 . . 109.5 ?
C3S O3S H3S . . 91.6 ?
O3S C3S H3S1 . . 109.3 ?
O3S C3S H3S2 . . 109.3 ?
H3S1 C3S H3S2 . . 109.5 ?
O3S C3S H3S3 . . 109.9 ?
H3S1 C3S H3S3 . . 109.5 ?
H3S2 C3S H3S3 . . 109.5 ?

loop_
_geom_bond_atom_site_label_1
_geom_bond_atom_site_label_2
_geom_bond_site_symmetry_2
_geom_bond_distance
_geom_bond_publ_flag
K1 O6 . 2.672(4) y
K1 O4 . 2.708(4) y
K1 O5 . 2.713(4) y
K1 O2 . 2.719(4) y
K1 O3 . 2.741(4) y
K1 O1 . 2.743(4) y
Ni1 N2 . 1.842(5) y
Ni1 N1 . 1.842(5) y
Ni1 O1 . 1.851(4) y
Ni1 O2 . 1.852(4) y
Ni2 N4 . 1.840(5) y
Ni2 N3 . 1.843(5) y
Ni2 O4 . 1.850(4) y
Ni2 O3 . 1.851(4) y
Ni3 N5 . 1.833(5) y
Ni3 N6 . 1.846(5) y
Ni3 O6 . 1.850(4) y
Ni3 O5 . 1.859(4) y
Ni4 C50 . 1.855(8) ?
Ni4 C50 5_556 1.855(9) ?
Ni4 C49 5_556 1.858(9) ?
Ni4 C49 . 1.858(9) ?
O1 C1 . 1.328(7) ?
O2 C16 . 1.318(7) ?
O3 C17 . 1.305(7) ?
O4 C32 . 1.314(7) ?
O5 C33 . 1.324(7) ?
O6 C48 . 1.299(7) ?
N2 C10 . 1.284(7) ?
N2 C9 . 1.485(7) ?
N1 C7 . 1.285(7) ?
N1 C8 . 1.488(8) ?
N3 C23 . 1.287(7) ?
N3 C24 . 1.476(7) ?
N4 C26 . 1.274(7) ?
N4 C25 . 1.486(8) ?
N5 C39 . 1.298(8) ?
N5 C40 . 1.479(8) ?
N6 C42 . 1.283(8) ?
N6 C41 . 1.482(8) ?
N7 C49 . 1.155(9) ?
N8 C50 . 1.141(8) ?
C1 C6 . 1.403(8) ?
C1 C2 . 1.405(8) ?
C2 C3 . 1.374(8) ?
C2 H2A . 0.950 ?
C3 C4 . 1.377(9) ?
C3 H3A . 0.950 ?
C4 C5 . 1.373(9) ?
C4 H4A . 0.950 ?
C5 C6 . 1.410(9) ?
C5 H5A . 0.950 ?
C6 C7 . 1.422(9) ?
C7 H7A . 0.950 ?
C8 C9 . 1.499(8) ?
C8 H8A . 0.990 ?
C8 H8B . 0.990 ?
C9 H9A . 0.990 ?
C9 H9B . 0.990 ?
C10 C11 . 1.446(8) ?
C10 H10A . 0.950 ?
C11 C12 . 1.398(8) ?
C11 C16 . 1.410(8) ?
C12 C13 . 1.365(9) ?
C12 H12A . 0.950 ?
C13 C14 . 1.392(9) ?
C13 H13A . 0.950 ?
C14 C15 . 1.376(9) ?
C14 H14A . 0.950 ?
C15 C16 . 1.401(8) ?
C15 H15A . 0.950 ?
C17 C18 . 1.397(8) ?
C17 C22 . 1.407(9) ?
C18 C19 . 1.377(8) ?
C18 H18A . 0.950 ?
C19 C20 . 1.404(10) ?
C19 H19A . 0.950 ?
C20 C21 . 1.365(10) ?
C20 H20A . 0.950 ?
C21 C22 . 1.395(9) ?
C21 H21A . 0.950 ?
C22 C23 . 1.446(9) ?
C23 H23A . 0.950 ?
C24 C25 . 1.505(8) ?
C24 H24A . 0.990 ?
C24 H24B . 0.990 ?
C25 H25A . 0.990 ?
C25 H25B . 0.990 ?
C26 C27 . 1.437(9) ?
C26 H26A . 0.950 ?
C27 C28 . 1.387(8) ?
C27 C32 . 1.411(8) ?
C28 C29 . 1.372(9) ?
C28 H28A . 0.950 ?
C29 C30 . 1.383(9) ?
C29 H29A . 0.950 ?
C30 C31 . 1.361(9) ?
C30 H30A . 0.950 ?
C31 C32 . 1.418(9) ?
C31 H31A . 0.950 ?
C33 C38 . 1.393(8) ?
C33 C34 . 1.424(10) ?
C34 C35 . 1.372(10) ?
C34 H34A . 0.950 ?
C35 C36 . 1.399(10) ?
C35 H35A . 0.950 ?
C36 C37 . 1.360(10) ?
C36 H36A . 0.950 ?
C37 C38 . 1.394(9) ?
C37 H37A . 0.950 ?
C38 C39 . 1.429(9) ?
C39 H39A . 0.950 ?
C40 C41 . 1.484(9) ?
C40 H40A . 0.990 ?
C40 H40B . 0.990 ?
C41 H41A . 0.990 ?
C41 H41B . 0.990 ?
C42 C43 . 1.443(9) ?
C42 H42A . 0.950 ?
C43 C44 . 1.405(9) ?
C43 C48 . 1.422(9) ?
C44 C45 . 1.366(10) ?
C44 H44A . 0.950 ?
C45 C46 . 1.391(10) ?
C45 H45A . 0.950 ?
C46 C47 . 1.374(9) ?
C46 H46A . 0.950 ?
C47 C48 . 1.423(9) ?
C47 H47A . 0.950 ?
O1W H1W . 0.84 ?
O1W H2W . 0.84 ?
O1S C1S . 1.483(8) ?
O1S H1S . 0.84 ?
C1S H1S1 . 0.980 ?
C1S H1S2 . 0.980 ?
C1S H1S3 . 0.980 ?
O2S C2S . 1.405(7) ?
O2S H2S . 0.84 ?
C2S H2S1 . 0.980 ?
C2S H2S2 . 0.980 ?
C2S H2S3 . 0.980 ?
O3S C3S . 1.382(9) ?
O3S H3S . 0.84 ?
C3S H3S1 . 0.980 ?
C3S H3S2 . 0.980 ?
C3S H3S3 . 0.980 ?

loop_
_geom_hbond_atom_site_label_D
_geom_hbond_atom_site_label_H
_geom_hbond_atom_site_label_A
_geom_hbond_site_symmetry_A
_geom_hbond_distance_DH
_geom_hbond_distance_HA
_geom_hbond_distance_DA
_geom_hbond_angle_DHA
_geom_hbond_publ_flag
O1W H1W O2S . 0.84 1.93 2.770(11) 180 y
O1W H2W O3S . 0.84 1.73 2.571(12) 179 y
O1S H1S N7 2_554 0.84 2.00 2.838(10) 179 y
O2S H2S N8 3 0.84 2.02 2.861(11) 180 y
O3S H3S O1S . 0.84 2.05 2.895(12) 179 y

loop_
_geom_torsion_atom_site_label_1
_geom_torsion_atom_site_label_2
_geom_torsion_atom_site_label_3
_geom_torsion_atom_site_label_4
_geom_torsion
O6 K1 Ni1 N2 129.7(2)
O4 K1 Ni1 N2 47.5(2)
O5 K1 Ni1 N2 -141.6(2)
O2 K1 Ni1 N2 -64.4(2)
O3 K1 Ni1 N2 1.9(2)
O1 K1 Ni1 N2 176.8(2)
Ni3 K1 Ni1 N2 168.5(2)
C48 K1 Ni1 N2 110.0(2)
Ni2 K1 Ni1 N2 36.0(2)
O6 K1 Ni1 N1 12.5(3)
O4 K1 Ni1 N1 -69.7(2)
O5 K1 Ni1 N1 101.2(3)
O2 K1 Ni1 N1 178.4(3)
O3 K1 Ni1 N1 -115.3(2)
O1 K1 Ni1 N1 59.6(3)
Ni3 K1 Ni1 N1 51.3(3)
C48 K1 Ni1 N1 -7.1(3)
Ni2 K1 Ni1 N1 -81.1(2)
O6 K1 Ni1 O1 -47.1(2)
O4 K1 Ni1 O1 -129.29(18)
O5 K1 Ni1 O1 41.6(2)
O2 K1 Ni1 O1 118.8(2)
O3 K1 Ni1 O1 -174.9(2)
Ni3 K1 Ni1 O1 -8.3(2)
C48 K1 Ni1 O1 -66.7(2)
Ni2 K1 Ni1 O1 -140.75(16)
O6 K1 Ni1 O2 -165.9(2)
O4 K1 Ni1 O2 111.93(19)
O5 K1 Ni1 O2 -77.2(2)
O3 K1 Ni1 O2 66.3(2)
O1 K1 Ni1 O2 -118.8(2)
Ni3 K1 Ni1 O2 -127.1(2)
C48 K1 Ni1 O2 174.5(2)
Ni2 K1 Ni1 O2 100.47(17)
O6 K1 Ni2 N4 -66.9(2)
O4 K1 Ni2 N4 43.3(3)
O5 K1 Ni2 N4 -114.2(2)
O2 K1 Ni2 N4 104.5(2)
O3 K1 Ni2 N4 -176.7(3)
O1 K1 Ni2 N4 35.0(3)
Ni3 K1 Ni2 N4 -100.7(2)
Ni1 K1 Ni2 N4 67.3(2)
C48 K1 Ni2 N4 -48.9(2)
O6 K1 Ni2 N3 73.7(2)
O4 K1 Ni2 N3 -176.1(3)
O5 K1 Ni2 N3 26.4(2)
O2 K1 Ni2 N3 -114.9(2)
O3 K1 Ni2 N3 -36.1(3)
O1 K1 Ni2 N3 175.6(3)
Ni3 K1 Ni2 N3 39.9(2)
Ni1 K1 Ni2 N3 -152.1(2)
C48 K1 Ni2 N3 91.7(3)
O6 K1 Ni2 O4 -110.2(2)
O5 K1 Ni2 O4 -157.5(2)
O2 K1 Ni2 O4 61.2(2)
O3 K1 Ni2 O4 140.0(3)
O1 K1 Ni2 O4 -8.2(2)
Ni3 K1 Ni2 O4 -143.96(18)
Ni1 K1 Ni2 O4 24.02(18)
C48 K1 Ni2 O4 -92.1(2)
O6 K1 Ni2 O3 109.8(2)
O4 K1 Ni2 O3 -140.0(3)
O5 K1 Ni2 O3 62.5(2)
O2 K1 Ni2 O3 -78.8(2)
O1 K1 Ni2 O3 -148.2(2)
Ni3 K1 Ni2 O3 76.06(18)
Ni1 K1 Ni2 O3 -115.95(18)
C48 K1 Ni2 O3 127.9(2)
O6 K1 Ni3 N5 176.1(3)
O4 K1 Ni3 N5 -116.8(2)
O5 K1 Ni3 N5 54.4(3)
O2 K1 Ni3 N5 21.6(3)
O3 K1 Ni3 N5 -68.9(2)
O1 K1 Ni3 N5 116.6(3)
Ni1 K1 Ni3 N5 122.6(3)
C48 K1 Ni3 N5 -167.9(3)
Ni2 K1 Ni3 N5 -100.0(2)
O6 K1 Ni3 N6 -62.1(3)
O4 K1 Ni3 N6 5.0(2)
O5 K1 Ni3 N6 176.1(3)
O2 K1 Ni3 N6 143.3(3)
O3 K1 Ni3 N6 52.9(2)
O1 K1 Ni3 N6 -121.6(2)
Ni1 K1 Ni3 N6 -115.6(3)
C48 K1 Ni3 N6 -46.1(3)
Ni2 K1 Ni3 N6 21.7(2)
O4 K1 Ni3 O6 67.1(2)
O5 K1 Ni3 O6 -121.7(2)
O2 K1 Ni3 O6 -154.5(3)
O3 K1 Ni3 O6 115.0(2)
O1 K1 Ni3 O6 -59.5(2)
Ni1 K1 Ni3 O6 -53.5(2)
C48 K1 Ni3 O6 16.0(2)
Ni2 K1 Ni3 O6 83.88(18)
O6 K1 Ni3 O5 121.7(2)
O4 K1 Ni3 O5 -171.1(2)
O2 K1 Ni3 O5 -32.8(3)
O3 K1 Ni3 O5 -123.25(19)
O1 K1 Ni3 O5 62.2(2)
Ni1 K1 Ni3 O5 68.2(2)
C48 K1 Ni3 O5 137.8(2)
Ni2 K1 Ni3 O5 -154.39(17)
N1 Ni1 O1 C1 -4.2(5)
O2 Ni1 O1 C1 176.6(5)
K1 Ni1 O1 C1 133.3(5)
N1 Ni1 O1 K1 -137.50(18)
O2 Ni1 O1 K1 43.28(15)
O6 K1 O1 C1 8.7(5)
O4 K1 O1 C1 -82.4(4)
O5 K1 O1 C1 68.9(4)
O2 K1 O1 C1 -173.8(5)
O3 K1 O1 C1 -127.0(5)
Ni3 K1 O1 C1 38.1(5)
Ni1 K1 O1 C1 -138.9(5)
C48 K1 O1 C1 -11.3(4)
Ni2 K1 O1 C1 -78.0(4)
O6 K1 O1 Ni1 147.55(15)
O4 K1 O1 Ni1 56.50(18)
O5 K1 O1 Ni1 -152.22(15)
O2 K1 O1 Ni1 -34.91(14)
O3 K1 O1 Ni1 11.9(5)
Ni3 K1 O1 Ni1 176.99(8)
C48 K1 O1 Ni1 127.57(17)
Ni2 K1 O1 Ni1 60.8(2)
N2 Ni1 O2 C16 -10.7(5)
O1 Ni1 O2 C16 173.3(5)
K1 Ni1 O2 C16 -142.8(5)
N2 Ni1 O2 K1 132.06(18)
O1 Ni1 O2 K1 -43.85(16)
O6 K1 O2 C16 -171.1(6)
O4 K1 O2 C16 71.7(4)
O5 K1 O2 C16 -85.9(5)
O3 K1 O2 C16 14.7(5)
O1 K1 O2 C16 179.2(5)
Ni3 K1 O2 C16 -65.3(5)
Ni1 K1 O2 C16 144.2(5)
C48 K1 O2 C16 132.7(5)
Ni2 K1 O2 C16 45.6(5)
O6 K1 O2 Ni1 44.6(6)
O4 K1 O2 Ni1 -72.52(17)
O5 K1 O2 Ni1 129.85(16)
O3 K1 O2 Ni1 -129.59(15)
O1 K1 O2 Ni1 34.93(14)
Ni3 K1 O2 Ni1 150.41(14)
C48 K1 O2 Ni1 -11.6(4)
Ni2 K1 O2 Ni1 -98.60(14)
N3 Ni2 O3 C17 4.0(5)
O4 Ni2 O3 C17 -178.8(5)
K1 Ni2 O3 C17 -151.4(6)
N3 Ni2 O3 K1 155.39(19)
O4 Ni2 O3 K1 -27.43(17)
O6 K1 O3 C17 90.0(4)
O4 K1 O3 C17 176.3(5)
O5 K1 O3 C17 34.6(4)
O2 K1 O3 C17 -91.4(4)
O1 K1 O3 C17 -130.7(5)
Ni3 K1 O3 C17 61.1(4)
Ni1 K1 O3 C17 -122.7(4)
C48 K1 O3 C17 109.2(4)
Ni2 K1 O3 C17 153.7(5)
O6 K1 O3 Ni2 -63.72(18)
O4 K1 O3 Ni2 22.60(15)
O5 K1 O3 Ni2 -119.10(18)
O2 K1 O3 Ni2 114.90(17)
O1 K1 O3 Ni2 75.6(4)
Ni3 K1 O3 Ni2 -92.58(16)
Ni1 K1 O3 Ni2 83.54(18)
C48 K1 O3 Ni2 -44.48(18)
N4 Ni2 O4 C32 7.3(5)
O3 Ni2 O4 C32 -175.6(5)
K1 Ni2 O4 C32 156.5(6)
N4 Ni2 O4 K1 -149.21(19)
O3 Ni2 O4 K1 27.95(18)
O6 K1 O4 C32 -93.9(4)
O5 K1 O4 C32 -129.2(4)
O2 K1 O4 C32 73.8(4)
O3 K1 O4 C32 179.9(5)
O1 K1 O4 C32 17.1(5)
Ni3 K1 O4 C32 -123.3(4)
Ni1 K1 O4 C32 43.4(4)
C48 K1 O4 C32 -84.1(5)
Ni2 K1 O4 C32 -157.4(5)
O6 K1 O4 Ni2 63.42(17)
O5 K1 O4 Ni2 28.1(3)
O2 K1 O4 Ni2 -128.82(17)
O3 K1 O4 Ni2 -22.73(15)
O1 K1 O4 Ni2 174.42(16)
Ni3 K1 O4 Ni2 34.03(17)
Ni1 K1 O4 Ni2 -159.27(15)
C48 K1 O4 Ni2 73.30(19)
N5 Ni3 O5 C33 -8.4(5)
O6 Ni3 O5 C33 174.7(5)
K1 Ni3 O5 C33 134.0(5)
N5 Ni3 O5 K1 -142.38(19)
O6 Ni3 O5 K1 40.69(17)
O6 K1 O5 C33 -171.6(5)
O4 K1 O5 C33 -127.3(4)
O2 K1 O5 C33 25.1(5)
O3 K1 O5 C33 -88.0(4)
O1 K1 O5 C33 86.6(4)
Ni3 K1 O5 C33 -138.4(5)
Ni1 K1 O5 C33 64.1(5)
C48 K1 O5 C33 -169.7(4)
Ni2 K1 O5 C33 -113.8(4)
O6 K1 O5 Ni3 -33.17(15)
O4 K1 O5 Ni3 11.1(2)
O2 K1 O5 Ni3 163.48(14)
O3 K1 O5 Ni3 50.45(16)
O1 K1 O5 Ni3 -134.95(15)
Ni1 K1 O5 Ni3 -157.46(9)
C48 K1 O5 Ni3 -31.31(17)
Ni2 K1 O5 Ni3 24.61(16)
N6 Ni3 O6 C48 -2.5(5)
O5 Ni3 O6 C48 -177.7(5)
K1 Ni3 O6 C48 -136.0(5)
N6 Ni3 O6 K1 133.54(19)
O5 Ni3 O6 K1 -41.64(17)
O4 K1 O6 C48 28.7(4)
O5 K1 O6 C48 174.5(5)
O2 K1 O6 C48 -90.7(7)
O3 K1 O6 C48 83.9(4)
O1 K1 O6 C48 -82.2(4)
Ni3 K1 O6 C48 141.1(5)
Ni1 K1 O6 C48 -57.4(5)
Ni2 K1 O6 C48 56.1(4)
O4 K1 O6 Ni3 -112.38(18)
O5 K1 O6 Ni3 33.48(15)
O2 K1 O6 Ni3 128.3(5)
O3 K1 O6 Ni3 -57.20(17)
O1 K1 O6 Ni3 136.75(16)
Ni1 K1 O6 Ni3 161.57(9)
C48 K1 O6 Ni3 -141.1(5)
Ni2 K1 O6 Ni3 -84.91(15)
N1 Ni1 N2 C10 -174.4(6)
O2 Ni1 N2 C10 4.9(5)
K1 Ni1 N2 C10 49.8(6)
N1 Ni1 N2 C9 8.7(4)
O2 Ni1 N2 C9 -172.0(4)
K1 Ni1 N2 C9 -127.2(4)
N2 Ni1 N1 C7 -168.4(5)
O1 Ni1 N1 C7 7.5(5)
K1 Ni1 N1 C7 -35.4(6)
N2 Ni1 N1 C8 15.0(4)
O1 Ni1 N1 C8 -169.1(4)
K1 Ni1 N1 C8 148.0(3)
N4 Ni2 N3 C23 171.1(5)
O3 Ni2 N3 C23 -6.0(5)
K1 Ni2 N3 C23 19.4(6)
N4 Ni2 N3 C24 -13.7(4)
O3 Ni2 N3 C24 169.1(4)
K1 Ni2 N3 C24 -165.5(3)
N3 Ni2 N4 C26 173.3(6)
O4 Ni2 N4 C26 -3.9(6)
K1 Ni2 N4 C26 -33.3(6)
N3 Ni2 N4 C25 -10.5(4)
O4 Ni2 N4 C25 172.2(4)
K1 Ni2 N4 C25 142.8(4)
N6 Ni3 N5 C39 -171.5(6)
O5 Ni3 N5 C39 3.7(6)
K1 Ni3 N5 C39 -35.6(6)
N6 Ni3 N5 C40 13.2(5)
O5 Ni3 N5 C40 -171.6(5)
K1 Ni3 N5 C40 149.1(4)
N5 Ni3 N6 C42 -176.3(6)
O6 Ni3 N6 C42 0.8(6)
K1 Ni3 N6 C42 43.3(6)
N5 Ni3 N6 C41 6.7(5)
O6 Ni3 N6 C41 -176.3(4)
K1 Ni3 N6 C41 -133.7(4)
Ni1 O1 C1 C6 -1.9(8)
K1 O1 C1 C6 122.6(5)
Ni1 O1 C1 C2 176.7(4)
K1 O1 C1 C2 -58.8(7)
O1 C1 C2 C3 179.1(6)
C6 C1 C2 C3 -2.2(9)
C1 C2 C3 C4 -0.3(10)
C2 C3 C4 C5 2.1(10)
C3 C4 C5 C6 -1.2(10)
O1 C1 C6 C5 -178.4(6)
C2 C1 C6 C5 3.0(9)
O1 C1 C6 C7 7.0(9)
C2 C1 C6 C7 -171.6(6)
C4 C5 C6 C1 -1.3(10)
C4 C5 C6 C7 173.5(6)
C8 N1 C7 C6 171.6(6)
Ni1 N1 C7 C6 -4.7(9)
C1 C6 C7 N1 -3.7(10)
C5 C6 C7 N1 -178.2(6)
C7 N1 C8 C9 149.0(6)
Ni1 N1 C8 C9 -34.1(6)
C10 N2 C9 C8 153.5(6)
Ni1 N2 C9 C8 -29.3(6)
N1 C8 C9 N2 38.5(6)
C9 N2 C10 C11 177.6(5)
Ni1 N2 C10 C11 0.7(9)
N2 C10 C11 C12 176.2(6)
N2 C10 C11 C16 -3.3(10)
C16 C11 C12 C13 1.6(10)
C10 C11 C12 C13 -177.9(6)
C11 C12 C13 C14 -0.4(10)
C12 C13 C14 C15 -0.2(11)
C13 C14 C15 C16 -0.3(10)
Ni1 O2 C16 C15 -169.2(4)
K1 O2 C16 C15 57.3(7)
Ni1 O2 C16 C11 11.1(8)
K1 O2 C16 C11 -122.4(5)
C14 C15 C16 O2 -178.3(6)
C14 C15 C16 C11 1.4(9)
C12 C11 C16 O2 177.7(6)
C10 C11 C16 O2 -2.8(9)
C12 C11 C16 C15 -2.0(9)
C10 C11 C16 C15 177.5(5)
Ni2 O3 C17 C18 -178.4(4)
K1 O3 C17 C18 34.7(7)
Ni2 O3 C17 C22 1.0(9)
K1 O3 C17 C22 -146.0(5)
O3 C17 C18 C19 -177.8(6)
C22 C17 C18 C19 2.8(9)
C17 C18 C19 C20 -0.7(10)
C18 C19 C20 C21 -1.3(11)
C19 C20 C21 C22 1.1(11)
C20 C21 C22 C17 1.0(11)
C20 C21 C22 C23 -175.6(7)
O3 C17 C22 C21 177.7(6)
C18 C17 C22 C21 -2.9(10)
O3 C17 C22 C23 -5.8(10)
C18 C17 C22 C23 173.6(6)
C24 N3 C23 C22 -171.7(6)
Ni2 N3 C23 C22 3.2(9)
C21 C22 C23 N3 -179.7(6)
C17 C22 C23 N3 3.7(10)
C23 N3 C24 C25 -150.8(6)
Ni2 N3 C24 C25 33.6(6)
C26 N4 C25 C24 -152.7(6)
Ni2 N4 C25 C24 30.8(6)
N3 C24 C25 N4 -39.0(7)
C25 N4 C26 C27 -176.0(6)
Ni2 N4 C26 C27 0.0(9)
N4 C26 C27 C28 -176.4(6)
N4 C26 C27 C32 2.3(10)
C32 C27 C28 C29 0.6(10)
C26 C27 C28 C29 179.4(6)
C27 C28 C29 C30 -0.6(11)
C28 C29 C30 C31 0.8(11)
C29 C30 C31 C32 -1.0(12)
Ni2 O4 C32 C27 -7.0(9)
K1 O4 C32 C27 145.4(5)
Ni2 O4 C32 C31 173.9(5)
K1 O4 C32 C31 -33.7(8)
C28 C27 C32 O4 -179.9(6)
C26 C27 C32 O4 1.4(10)
C28 C27 C32 C31 -0.8(9)
C26 C27 C32 C31 -179.5(6)
C30 C31 C32 O4 -179.9(6)
C30 C31 C32 C27 1.0(10)
Ni3 O5 C33 C38 9.1(9)
K1 O5 C33 C38 134.2(6)
Ni3 O5 C33 C34 -171.0(5)
K1 O5 C33 C34 -45.8(7)
O5 C33 C34 C35 178.3(7)
C38 C33 C34 C35 -1.7(11)
C33 C34 C35 C36 1.9(13)
C34 C35 C36 C37 -1.3(14)
C35 C36 C37 C38 0.5(13)
O5 C33 C38 C37 -179.1(6)
C34 C33 C38 C37 0.9(10)
O5 C33 C38 C39 -2.8(10)
C34 C33 C38 C39 177.2(6)
C36 C37 C38 C33 -0.3(11)
C36 C37 C38 C39 -176.7(7)
C40 N5 C39 C38 175.8(6)
Ni3 N5 C39 C38 0.6(10)
C33 C38 C39 N5 -2.3(10)
C37 C38 C39 N5 174.0(6)
C39 N5 C40 C41 154.8(6)
Ni3 N5 C40 C41 -29.4(7)
C42 N6 C41 C40 158.5(6)
Ni3 N6 C41 C40 -24.2(7)
N5 C40 C41 N6 32.7(8)
C41 N6 C42 C43 177.8(6)
Ni3 N6 C42 C43 0.9(10)
N6 C42 C43 C44 178.7(6)
N6 C42 C43 C48 -1.3(10)
C48 C43 C44 C45 0.6(10)
C42 C43 C44 C45 -179.4(6)
C43 C44 C45 C46 0.7(10)
C44 C45 C46 C47 -0.6(11)
C45 C46 C47 C48 -0.9(11)
Ni3 O6 C48 C43 2.7(9)
K1 O6 C48 C43 -125.8(6)
Ni3 O6 C48 C47 -175.8(4)
K1 O6 C48 C47 55.6(7)
Ni3 O6 C48 K1 128.6(6)
C44 C43 C48 O6 179.5(6)
C42 C43 C48 O6 -0.6(10)
C44 C43 C48 C47 -2.0(9)
C42 C43 C48 C47 178.0(6)
C44 C43 C48 K1 123.9(7)
C42 C43 C48 K1 -56.1(9)
C46 C47 C48 O6 -179.2(6)
C46 C47 C48 C43 2.1(10)
C46 C47 C48 K1 -145.4(6)
O4 K1 C48 O6 -148.6(5)
O5 K1 C48 O6 -4.7(4)
O2 K1 C48 O6 143.2(4)
O3 K1 C48 O6 -93.4(4)
O1 K1 C48 O6 104.8(4)
Ni3 K1 C48 O6 -26.5(4)
Ni1 K1 C48 O6 135.7(4)
Ni2 K1 C48 O6 -116.5(5)
O6 K1 C48 C43 93.2(8)
O4 K1 C48 C43 -55.5(7)
O5 K1 C48 C43 88.5(7)
O2 K1 C48 C43 -123.6(7)
O3 K1 C48 C43 -0.2(7)
O1 K1 C48 C43 -162.0(7)
Ni3 K1 C48 C43 66.7(7)
Ni1 K1 C48 C43 -131.1(7)
Ni2 K1 C48 C43 -23.3(7)
O6 K1 C48 C47 -133.2(7)
O4 K1 C48 C47 78.2(4)
O5 K1 C48 C47 -137.8(4)
O2 K1 C48 C47 10.0(6)
O3 K1 C48 C47 133.4(4)
O1 K1 C48 C47 -28.4(4)
Ni3 K1 C48 C47 -159.7(5)
Ni1 K1 C48 C47 2.5(4)
Ni2 K1 C48 C47 110.4(4)
